data_4109073
loop_
_publ_author_name
'Yu-Bin Dong'
'Qiang Zhang'
'Li-Li Liu'
'Jian-Ping Ma'
'Bo Tang'
'Ru-Qi Huang'

_publ_section_title
;
 [Cu(C24H22N4O3)].CH2Cl2: A Discrete Breathing Metallamacrocycle Showing
 Selective and Reversible Guest Adsorption with Retention of Single
 Crystallinity
;
_journal_name_full 'Journal of the American Chemical Society'
_journal_page_first 1514
_journal_page_last 1515
_journal_paper_doi 10.1021/ja067384z
_journal_volume 129
_journal_year 2007
_chemical_formula_sum 'C49 H44 Cl2 Cu2 N8 O6'
_chemical_formula_weight 1038.90
_chemical_name_systematic
; 
 ? 
;
_space_group_IT_number 14
_symmetry_cell_setting monoclinic
_symmetry_space_group_name_Hall '-P 2ybc'
_symmetry_space_group_name_H-M 'P 1 21/c 1'
_atom_sites_solution_hydrogens geom
_atom_sites_solution_primary direct
_atom_sites_solution_secondary difmap
_audit_creation_method SHELXL-97
_cell_angle_alpha 90.00
_cell_angle_beta 110.881(2)
_cell_angle_gamma 90.00
_cell_formula_units_Z 2
_cell_length_a 12.8545(18)
_cell_length_b 14.052(2)
_cell_length_c 14.440(2)
_cell_measurement_reflns_used 3402
_cell_measurement_temperature 298(2)
_cell_measurement_theta_max 25.565
_cell_measurement_theta_min 2.230
_cell_volume 2437.0(6)
_computing_cell_refinement 'Bruker SMART'
_computing_data_collection 'Bruker SMART'
_computing_data_reduction 'Bruker SAINT'
_computing_molecular_graphics 'Bruker SHELXTL'
_computing_publication_material 'Bruker SHELXTL'
_computing_structure_refinement 'SHELXL-97 (Sheldrick, 1997)'
_computing_structure_solution 'SHELXS-97 (Sheldrick, 1990)'
_diffrn_ambient_temperature 298(2)
_diffrn_measured_fraction_theta_full 0.997
_diffrn_measured_fraction_theta_max 0.997
_diffrn_measurement_device_type 'CCD area detector'
_diffrn_measurement_method 'phi and omega scans'
_diffrn_radiation_monochromator graphite
_diffrn_radiation_source 'fine-focus sealed tube'
_diffrn_radiation_type MoK\a
_diffrn_radiation_wavelength 0.71073
_diffrn_reflns_av_R_equivalents 0.0281
_diffrn_reflns_av_sigmaI/netI 0.0375
_diffrn_reflns_limit_h_max 15
_diffrn_reflns_limit_h_min -12
_diffrn_reflns_limit_k_max 16
_diffrn_reflns_limit_k_min -16
_diffrn_reflns_limit_l_max 9
_diffrn_reflns_limit_l_min -17
_diffrn_reflns_number 11279
_diffrn_reflns_theta_full 25.24
_diffrn_reflns_theta_max 25.24
_diffrn_reflns_theta_min 2.09
_exptl_absorpt_coefficient_mu 1.039
_exptl_absorpt_correction_T_max 0.8597
_exptl_absorpt_correction_T_min 0.7526
_exptl_absorpt_correction_type multi-scan
_exptl_absorpt_process_details sadabs
_exptl_crystal_colour brown
_exptl_crystal_density_diffrn 1.416
_exptl_crystal_description block
_exptl_crystal_F_000 1068
_exptl_crystal_size_max 0.29
_exptl_crystal_size_mid 0.24
_exptl_crystal_size_min 0.15
_refine_diff_density_max 1.570
_refine_diff_density_min -0.759
_refine_diff_density_rms 0.090
_refine_ls_extinction_method none
_refine_ls_goodness_of_fit_ref 1.032
_refine_ls_hydrogen_treatment constr
_refine_ls_matrix_type full
_refine_ls_number_parameters 306
_refine_ls_number_reflns 4398
_refine_ls_number_restraints 2
_refine_ls_restrained_S_all 1.033
_refine_ls_R_factor_all 0.0694
_refine_ls_R_factor_gt 0.0545
_refine_ls_shift/su_max 0.001
_refine_ls_shift/su_mean 0.000
_refine_ls_structure_factor_coef Fsqd
_refine_ls_weighting_details 'calc w=1/[\s^2^(Fo^2^)+(0.0944P)^2^+2.0423P] where P=(Fo^2^+2Fc^2^)/3'
_refine_ls_weighting_scheme calc
_refine_ls_wR_factor_gt 0.1474
_refine_ls_wR_factor_ref 0.1594
_reflns_number_gt 3461
_reflns_number_total 4398
_reflns_threshold_expression >2sigma(I)
_cod_data_source_file ja067384zsi20061209_020253.cif
_cod_data_source_block 2'
_cod_original_cell_volume 2436.9(6)
_cod_database_code 4109073

loop_
_symmetry_equiv_pos_as_xyz
'x, y, z'
'-x, y+1/2, -z+1/2'
'-x, -y, -z'
'x, -y-1/2, z-1/2'

loop_
_atom_site_label
_atom_site_type_symbol
_atom_site_fract_x
_atom_site_fract_y
_atom_site_fract_z
_atom_site_U_iso_or_equiv
_atom_site_adp_type
_atom_site_occupancy
_atom_site_symmetry_multiplicity
_atom_site_calc_flag
_atom_site_refinement_flags
Cu1 Cu 0.72463(3) 0.53953(3) 0.56069(3) 0.03360(19) Uani 1 1 d .
N1 N 0.6635(3) 0.4588(2) 0.0599(2) 0.0392(8) Uani 1 1 d .
N2 N 0.7599(3) 0.4407(2) 0.0385(2) 0.0405(8) Uani 1 1 d .
N3 N 1.2115(2) 0.3471(2) 0.3573(2) 0.0347(7) Uani 1 1 d .
N4 N 0.6489(2) 0.4302(2) 0.4774(2) 0.0306(6) Uani 1 1 d .
C1 C 0.0261(9) 0.4506(5) 0.5303(9) 0.405(7) Uiso 0.50 1 d PD
C2 C 0.8372(3) 0.4214(2) 0.1214(2) 0.0306(7) Uani 1 1 d .
C3 C 0.9545(3) 0.4003(3) 0.1425(3) 0.0338(8) Uani 1 1 d .
C4 C 0.9936(4) 0.3984(3) 0.0653(3) 0.0477(10) Uani 1 1 d .
H4 H 0.9451 0.4080 0.0005 0.057 Uiso 1 1 calc R
C5 C 1.1052(4) 0.3823(3) 0.0846(3) 0.0551(12) Uani 1 1 d .
H5 H 1.1323 0.3832 0.0328 0.066 Uiso 1 1 calc R
C6 C 1.1769(4) 0.3649(3) 0.1796(3) 0.0494(10) Uani 1 1 d .
H6 H 1.2520 0.3543 0.1916 0.059 Uiso 1 1 calc R
C7 C 1.1379(3) 0.3629(2) 0.2579(3) 0.0356(8) Uani 1 1 d .
C8 C 1.0263(3) 0.3813(2) 0.2387(3) 0.0320(8) Uani 1 1 d .
H8 H 0.9991 0.3810 0.2904 0.038 Uiso 1 1 calc R
C9 C 1.1844(4) 0.1772(3) 0.3160(4) 0.0619(13) Uani 1 1 d .
H9A H 1.1097 0.1936 0.2749 0.093 Uiso 1 1 calc R
H9B H 1.1834 0.1207 0.3530 0.093 Uiso 1 1 calc R
H9C H 1.2280 0.1661 0.2752 0.093 Uiso 1 1 calc R
C10 C 1.2348(3) 0.2577(3) 0.3867(3) 0.0413(9) Uani 1 1 d .
C11 C 1.3061(3) 0.2328(3) 0.4831(3) 0.0447(10) Uani 1 1 d .
H11 H 1.3229 0.1686 0.4955 0.054 Uiso 1 1 calc R
C12 C 1.3516(3) 0.2931(3) 0.5583(3) 0.0505(11) Uani 1 1 d .
C13 C 1.4261(4) 0.2608(3) 0.6600(4) 0.0651(14) Uani 1 1 d .
H13A H 1.4991 0.2873 0.6750 0.098 Uiso 1 1 calc R
H13B H 1.4308 0.1926 0.6613 0.098 Uiso 1 1 calc R
H13C H 1.3957 0.2819 0.7083 0.098 Uiso 1 1 calc R
C14 C 0.8220(4) 0.3331(3) 0.7863(3) 0.0543(11) Uani 1 1 d .
H14A H 0.9011 0.3331 0.8019 0.081 Uiso 1 1 calc R
H14B H 0.7969 0.2691 0.7886 0.081 Uiso 1 1 calc R
H14C H 0.8043 0.3715 0.8336 0.081 Uiso 1 1 calc R
C15 C 0.7650(3) 0.3732(3) 0.6837(3) 0.0400(9) Uani 1 1 d .
C16 C 0.6957(3) 0.3172(3) 0.6099(3) 0.0388(9) Uani 1 1 d .
H16 H 0.6823 0.2560 0.6275 0.047 Uiso 1 1 calc R
C17 C 0.6426(3) 0.3433(3) 0.5098(3) 0.0358(8) Uani 1 1 d .
C18 C 0.5779(4) 0.2673(3) 0.4393(3) 0.0511(11) Uani 1 1 d .
H18A H 0.5047 0.2905 0.4018 0.077 Uiso 1 1 calc R
H18B H 0.5721 0.2119 0.4761 0.077 Uiso 1 1 calc R
H18C H 0.6157 0.2509 0.3949 0.077 Uiso 1 1 calc R
C19 C 0.5996(3) 0.4465(3) 0.3726(3) 0.0355(8) Uani 1 1 d .
C20 C 0.6647(3) 0.4359(2) 0.3143(3) 0.0317(8) Uani 1 1 d .
H20 H 0.7370 0.4128 0.3422 0.038 Uiso 1 1 calc R
C21 C 0.6219(3) 0.4596(2) 0.2148(3) 0.0318(8) Uani 1 1 d .
C22 C 0.6906(3) 0.4485(2) 0.1536(3) 0.0306(8) Uani 1 1 d .
C23 C 0.5121(3) 0.4931(3) 0.1711(3) 0.0370(8) Uani 1 1 d .
H23 H 0.4831 0.5079 0.1040 0.044 Uiso 1 1 calc R
C24 C 0.4489(3) 0.5035(3) 0.2287(3) 0.0414(9) Uani 1 1 d .
H24 H 0.3764 0.5261 0.2007 0.050 Uiso 1 1 calc R
C25 C 0.4916(3) 0.4808(3) 0.3290(3) 0.0388(9) Uani 1 1 d .
H25 H 0.4474 0.4886 0.3674 0.047 Uiso 1 1 calc R
Cl1 Cl 0.0261(9) 0.4506(5) 0.5303(9) 0.405(7) Uiso 0.50 1 d P
Cl2 Cl -0.0379(7) 0.3466(5) 0.5204(8) 0.283(6) Uani 0.50 1 d PD
O1 O 0.79969(18) 0.42449(17) 0.19918(16) 0.0305(5) Uani 1 1 d .
O2 O 1.3362(3) 0.3835(2) 0.5529(2) 0.0738(11) Uani 1 1 d .
O3 O 0.7868(2) 0.46057(18) 0.6738(2) 0.0476(7) Uani 1 1 d .

loop_
_atom_site_aniso_label
_atom_site_aniso_U_11
_atom_site_aniso_U_22
_atom_site_aniso_U_33
_atom_site_aniso_U_23
_atom_site_aniso_U_13
_atom_site_aniso_U_12
Cu1 0.0351(3) 0.0263(3) 0.0355(3) 0.00581(18) 0.0078(2) 0.00168(17)
N1 0.0396(18) 0.0464(19) 0.0249(16) 0.0038(14) 0.0035(13) 0.0011(14)
N2 0.0445(18) 0.0485(19) 0.0259(16) 0.0009(14) 0.0093(14) -0.0009(15)
N3 0.0345(16) 0.0283(16) 0.0405(18) 0.0027(13) 0.0123(14) 0.0041(12)
N4 0.0303(15) 0.0307(15) 0.0318(16) 0.0061(13) 0.0124(12) 0.0030(12)
C2 0.0402(19) 0.0278(18) 0.0224(17) -0.0032(14) 0.0095(15) -0.0064(15)
C3 0.0388(19) 0.0339(19) 0.0303(19) -0.0022(15) 0.0143(15) -0.0044(15)
C4 0.055(2) 0.058(3) 0.033(2) -0.0003(19) 0.0194(18) 0.005(2)
C5 0.068(3) 0.068(3) 0.043(2) 0.002(2) 0.036(2) 0.008(2)
C6 0.044(2) 0.058(3) 0.056(3) -0.003(2) 0.030(2) 0.001(2)
C7 0.037(2) 0.0295(19) 0.041(2) -0.0019(16) 0.0147(17) 0.0000(15)
C8 0.0357(19) 0.0307(18) 0.0325(19) -0.0037(15) 0.0159(15) -0.0034(14)
C9 0.082(3) 0.033(2) 0.067(3) -0.001(2) 0.023(3) 0.000(2)
C10 0.040(2) 0.030(2) 0.058(3) 0.0028(18) 0.0227(19) -0.0002(16)
C11 0.039(2) 0.0286(19) 0.064(3) 0.014(2) 0.0153(19) 0.0081(17)
C12 0.043(2) 0.040(2) 0.061(3) 0.019(2) 0.009(2) -0.0017(18)
C13 0.055(3) 0.055(3) 0.069(3) 0.030(3) 0.002(2) -0.002(2)
C14 0.072(3) 0.038(2) 0.039(2) 0.0039(19) 0.003(2) 0.004(2)
C15 0.050(2) 0.033(2) 0.036(2) 0.0062(17) 0.0141(18) 0.0096(17)
C16 0.054(2) 0.0277(19) 0.033(2) 0.0037(16) 0.0132(17) -0.0020(17)
C17 0.039(2) 0.0321(19) 0.038(2) 0.0035(16) 0.0158(16) 0.0022(15)
C18 0.064(3) 0.038(2) 0.042(2) 0.0021(19) 0.007(2) -0.009(2)
C19 0.0350(19) 0.034(2) 0.037(2) 0.0053(16) 0.0124(16) 0.0016(15)
C20 0.0252(16) 0.0330(18) 0.0329(19) 0.0023(15) 0.0056(14) 0.0011(14)
C21 0.0287(17) 0.0343(19) 0.0269(18) 0.0023(15) 0.0034(14) -0.0008(14)
C22 0.0283(17) 0.0299(18) 0.0268(18) 0.0021(14) 0.0014(14) -0.0023(14)
C23 0.0321(18) 0.040(2) 0.0305(19) 0.0095(17) 0.0011(15) 0.0033(16)
C24 0.0251(17) 0.046(2) 0.046(2) 0.0047(19) 0.0031(16) 0.0050(16)
C25 0.0302(18) 0.045(2) 0.040(2) 0.0019(18) 0.0111(16) 0.0014(16)
Cl2 0.224(8) 0.136(5) 0.385(13) 0.074(7) -0.020(8) -0.014(5)
O1 0.0301(12) 0.0366(13) 0.0221(12) 0.0007(10) 0.0059(9) -0.0006(10)
O2 0.110(3) 0.0320(16) 0.0496(19) 0.0135(15) -0.0078(18) -0.0053(17)
O3 0.0580(18) 0.0297(14) 0.0400(16) 0.0049(12) -0.0009(13) -0.0020(12)

loop_
_atom_type_symbol
_atom_type_description
_atom_type_scat_dispersion_real
_atom_type_scat_dispersion_imag
_atom_type_scat_source
C C 0.0033 0.0016 'International Tables Vol C Tables 4.2.6.8 and 6.1.1.4'
H H 0.0000 0.0000 'International Tables Vol C Tables 4.2.6.8 and 6.1.1.4'
N N 0.0061 0.0033 'International Tables Vol C Tables 4.2.6.8 and 6.1.1.4'
O O 0.0106 0.0060 'International Tables Vol C Tables 4.2.6.8 and 6.1.1.4'
Cu Cu 0.3201 1.2651 'International Tables Vol C Tables 4.2.6.8 and 6.1.1.4'
Cl Cl 0.1484 0.1585 'International Tables Vol C Tables 4.2.6.8 and 6.1.1.4'

loop_
_geom_angle_atom_site_label_1
_geom_angle_atom_site_label_2
_geom_angle_atom_site_label_3
_geom_angle
_geom_angle_site_symmetry_1
_geom_angle_site_symmetry_3
O2 Cu1 O3 179.04(15) 3_766 .
O2 Cu1 N4 87.43(12) 3_766 .
O3 Cu1 N4 91.94(12) . .
O2 Cu1 N3 90.81(13) 3_766 3_766
O3 Cu1 N3 89.88(12) . 3_766
N4 Cu1 N3 175.46(11) . 3_766
C22 N1 N2 106.5(3) . .
C2 N2 N1 106.5(3) . .
C10 N3 C7 117.6(3) . .
C10 N3 Cu1 124.9(3) . 3_766
C7 N3 Cu1 117.5(2) . 3_766
C17 N4 C19 117.5(3) . .
C17 N4 Cu1 125.6(2) . .
C19 N4 Cu1 116.9(2) . .
C1 C1 Cl2 126.9(11) 3_566 .
Cl1 C1 Cl2 126.9(11) 3_566 .
N2 C2 O1 112.1(3) . .
N2 C2 C3 129.6(3) . .
O1 C2 C3 118.3(3) . .
C4 C3 C8 120.0(3) . .
C4 C3 C2 118.9(3) . .
C8 C3 C2 121.0(3) . .
C3 C4 C5 119.5(4) . .
C3 C4 H4 120.2 . .
C5 C4 H4 120.2 . .
C6 C5 C4 120.7(4) . .
C6 C5 H5 119.7 . .
C4 C5 H5 119.7 . .
C5 C6 C7 120.5(4) . .
C5 C6 H6 119.8 . .
C7 C6 H6 119.8 . .
C8 C7 C6 118.8(4) . .
C8 C7 N3 119.9(3) . .
C6 C7 N3 121.2(3) . .
C7 C8 C3 120.4(3) . .
C7 C8 H8 119.8 . .
C3 C8 H8 119.8 . .
C10 C9 H9A 109.5 . .
C10 C9 H9B 109.5 . .
H9A C9 H9B 109.5 . .
C10 C9 H9C 109.5 . .
H9A C9 H9C 109.5 . .
H9B C9 H9C 109.5 . .
N3 C10 C11 123.0(4) . .
N3 C10 C9 120.1(4) . .
C11 C10 C9 117.0(3) . .
C12 C11 C10 125.9(4) . .
C12 C11 H11 117.0 . .
C10 C11 H11 117.0 . .
O2 C12 C11 124.4(4) . .
O2 C12 C13 112.8(4) . .
C11 C12 C13 122.9(4) . .
C12 C13 H13A 109.5 . .
C12 C13 H13B 109.5 . .
H13A C13 H13B 109.5 . .
C12 C13 H13C 109.5 . .
H13A C13 H13C 109.5 . .
H13B C13 H13C 109.5 . .
C15 C14 H14A 109.5 . .
C15 C14 H14B 109.5 . .
H14A C14 H14B 109.5 . .
C15 C14 H14C 109.5 . .
H14A C14 H14C 109.5 . .
H14B C14 H14C 109.5 . .
O3 C15 C16 124.9(4) . .
O3 C15 C14 114.8(4) . .
C16 C15 C14 120.2(3) . .
C15 C16 C17 126.3(3) . .
C15 C16 H16 116.8 . .
C17 C16 H16 116.8 . .
N4 C17 C16 122.4(3) . .
N4 C17 C18 120.3(3) . .
C16 C17 C18 117.3(3) . .
C17 C18 H18A 109.5 . .
C17 C18 H18B 109.5 . .
H18A C18 H18B 109.5 . .
C17 C18 H18C 109.5 . .
H18A C18 H18C 109.5 . .
H18B C18 H18C 109.5 . .
C25 C19 C20 118.9(3) . .
C25 C19 N4 121.8(3) . .
C20 C19 N4 119.1(3) . .
C21 C20 C19 120.0(3) . .
C21 C20 H20 120.0 . .
C19 C20 H20 120.0 . .
C20 C21 C23 120.7(3) . .
C20 C21 C22 120.0(3) . .
C23 C21 C22 119.3(3) . .
N1 C22 O1 112.6(3) . .
N1 C22 C21 129.2(3) . .
O1 C22 C21 118.2(3) . .
C24 C23 C21 118.9(3) . .
C24 C23 H23 120.5 . .
C21 C23 H23 120.5 . .
C23 C24 C25 120.8(3) . .
C23 C24 H24 119.6 . .
C25 C24 H24 119.6 . .
C19 C25 C24 120.7(4) . .
C19 C25 H25 119.6 . .
C24 C25 H25 119.6 . .
C22 O1 C2 102.3(3) . .
C12 O2 Cu1 128.8(3) . 3_766
C15 O3 Cu1 128.0(3) . .

loop_
_geom_bond_atom_site_label_1
_geom_bond_atom_site_label_2
_geom_bond_distance
_geom_bond_site_symmetry_2
Cu1 O2 1.886(3) 3_766
Cu1 O3 1.899(3) .
Cu1 N4 1.980(3) .
Cu1 N3 1.980(3) 3_766
N1 C22 1.279(5) .
N1 N2 1.403(5) .
N2 C2 1.282(5) .
N3 C10 1.325(5) .
N3 C7 1.427(5) .
N3 Cu1 1.980(3) 3_766
N4 C17 1.320(4) .
N4 C19 1.436(5) .
C1 C1 1.650(9) 3_566
C1 Cl1 1.650(9) 3_566
C1 Cl2 1.658(8) .
C2 O1 1.372(4) .
C2 C3 1.458(5) .
C3 C4 1.377(5) .
C3 C8 1.392(5) .
C4 C5 1.380(6) .
C4 H4 0.9300 .
C5 C6 1.374(6) .
C5 H5 0.9300 .
C6 C7 1.391(5) .
C6 H6 0.9300 .
C7 C8 1.385(5) .
C8 H8 0.9300 .
C9 C10 1.506(6) .
C9 H9A 0.9600 .
C9 H9B 0.9600 .
C9 H9C 0.9600 .
C10 C11 1.411(6) .
C11 C12 1.335(6) .
C11 H11 0.9300 .
C12 O2 1.285(5) .
C12 C13 1.509(6) .
C13 H13A 0.9600 .
C13 H13B 0.9600 .
C13 H13C 0.9600 .
C14 C15 1.508(5) .
C14 H14A 0.9600 .
C14 H14B 0.9600 .
C14 H14C 0.9600 .
C15 O3 1.278(4) .
C15 C16 1.368(5) .
C16 C17 1.409(5) .
C16 H16 0.9300 .
C17 C18 1.506(5) .
C18 H18A 0.9600 .
C18 H18B 0.9600 .
C18 H18C 0.9600 .
C19 C25 1.390(5) .
C19 C20 1.390(5) .
C20 C21 1.383(5) .
C20 H20 0.9300 .
C21 C23 1.406(5) .
C21 C22 1.464(5) .
C22 O1 1.362(4) .
C23 C24 1.362(5) .
C23 H23 0.9300 .
C24 C25 1.391(5) .
C24 H24 0.9300 .
C25 H25 0.9300 .
O2 Cu1 1.886(3) 3_766

loop_
_geom_torsion_atom_site_label_1
_geom_torsion_atom_site_label_2
_geom_torsion_atom_site_label_3
_geom_torsion_atom_site_label_4
_geom_torsion
_geom_torsion_site_symmetry_1
_geom_torsion_site_symmetry_4
C22 N1 N2 C2 -0.2(4) . .
O2 Cu1 N4 C17 -172.4(3) 3_766 .
O3 Cu1 N4 C17 8.3(3) . .
O2 Cu1 N4 C19 9.4(3) 3_766 .
O3 Cu1 N4 C19 -169.8(2) . .
N1 N2 C2 O1 0.4(4) . .
N1 N2 C2 C3 -177.9(3) . .
N2 C2 C3 C4 -0.9(6) . .
O1 C2 C3 C4 -179.0(3) . .
N2 C2 C3 C8 179.7(4) . .
O1 C2 C3 C8 1.6(5) . .
C8 C3 C4 C5 -3.1(6) . .
C2 C3 C4 C5 177.4(4) . .
C3 C4 C5 C6 2.2(7) . .
C4 C5 C6 C7 0.2(7) . .
C5 C6 C7 C8 -1.7(6) . .
C5 C6 C7 N3 -178.6(4) . .
C10 N3 C7 C8 98.3(4) . .
Cu1 N3 C7 C8 -83.9(4) 3_766 .
C10 N3 C7 C6 -84.9(5) . .
Cu1 N3 C7 C6 92.9(4) 3_766 .
C6 C7 C8 C3 0.8(5) . .
N3 C7 C8 C3 177.6(3) . .
C4 C3 C8 C7 1.7(6) . .
C2 C3 C8 C7 -178.9(3) . .
C7 N3 C10 C11 -179.8(3) . .
Cu1 N3 C10 C11 2.6(5) 3_766 .
C7 N3 C10 C9 0.1(5) . .
Cu1 N3 C10 C9 -177.6(3) 3_766 .
N3 C10 C11 C12 5.5(7) . .
C9 C10 C11 C12 -174.4(4) . .
C10 C11 C12 O2 0.1(7) . .
C10 C11 C12 C13 179.2(4) . .
O3 C15 C16 C17 4.5(7) . .
C14 C15 C16 C17 -175.9(4) . .
C19 N4 C17 C16 174.7(3) . .
Cu1 N4 C17 C16 -3.4(5) . .
C19 N4 C17 C18 -4.6(5) . .
Cu1 N4 C17 C18 177.2(3) . .
C15 C16 C17 N4 -4.8(6) . .
C15 C16 C17 C18 174.6(4) . .
C17 N4 C19 C25 94.5(4) . .
Cu1 N4 C19 C25 -87.2(4) . .
C17 N4 C19 C20 -91.3(4) . .
Cu1 N4 C19 C20 87.0(4) . .
C25 C19 C20 C21 0.2(5) . .
N4 C19 C20 C21 -174.1(3) . .
C19 C20 C21 C23 -1.1(5) . .
C19 C20 C21 C22 179.9(3) . .
N2 N1 C22 O1 0.0(4) . .
N2 N1 C22 C21 179.6(3) . .
C20 C21 C22 N1 173.5(4) . .
C23 C21 C22 N1 -5.5(6) . .
C20 C21 C22 O1 -6.9(5) . .
C23 C21 C22 O1 174.0(3) . .
C20 C21 C23 C24 1.2(6) . .
C22 C21 C23 C24 -179.8(3) . .
C21 C23 C24 C25 -0.5(6) . .
C20 C19 C25 C24 0.4(6) . .
N4 C19 C25 C24 174.6(3) . .
C23 C24 C25 C19 -0.3(6) . .
N1 C22 O1 C2 0.2(4) . .
C21 C22 O1 C2 -179.4(3) . .
N2 C2 O1 C22 -0.4(4) . .
C3 C2 O1 C22 178.1(3) . .
C11 C12 O2 Cu1 -14.2(7) . 3_766
C13 C12 O2 Cu1 166.7(3) . 3_766
C16 C15 O3 Cu1 4.5(6) . .
C14 C15 O3 Cu1 -175.1(3) . .
N3 Cu1 O3 C15 166.9(4) 3_766 .
